data_1562846
loop_
_publ_author_name
'Yang, Qian'
'Zhao, Jiong-Peng'
'Liu, Zhong-Yi'

_publ_section_title
;
 Single crystal to single crystal transition in (10, 3)-d framework with
 pyrazine-2-carboxylate ligand: Synthesis, structures and magnetism
;
_journal_name_full 'Journal of Solid State Chemistry'
_journal_page_first 52
_journal_page_last 57
_journal_paper_doi 10.1016/j.jssc.2012.07.050
_journal_volume 196
_journal_year 2012
_chemical_formula_sum 'C5 H7 Cl N2 Ni O4'
_chemical_formula_weight 253.29
_space_group_IT_number 33
_space_group_name_Hall 'P 2c -2n'
_space_group_name_H-M_alt 'P n a 21'
_symmetry_cell_setting orthorhombic
_symmetry_space_group_name_H-M 'P n a 21'
_atom_sites_solution_hydrogens geom
_atom_sites_solution_primary direct
_atom_sites_solution_secondary difmap
_audit_creation_method SHELXL-97
_cell_angle_alpha 90.00
_cell_angle_beta 90.00
_cell_angle_gamma 90.00
_cell_formula_units_Z 4
_cell_length_a 10.630(2)
_cell_length_b 11.543(2)
_cell_length_c 7.1897(16)
_cell_measurement_temperature 293(2)
_cell_volume 882.2(3)
_computing_cell_refinement 'Bruker XSCANS'
_computing_data_collection 'Bruker XSCANS'
_computing_data_reduction 'Bruker SHELXTL'
_computing_molecular_graphics 'Bruker SHELXTL'
_computing_publication_material 'Bruker SHELXTL'
_computing_structure_refinement 'SHELXL-97 (Sheldrick, 1997)'
_computing_structure_solution 'SHELXS-97 (Sheldrick, 1990)'
_diffrn_ambient_temperature 293(2)
_diffrn_measured_fraction_theta_full 0.998
_diffrn_measured_fraction_theta_max 0.998
_diffrn_measurement_device_type 'Bruker P4'
_diffrn_measurement_method '\w scans'
_diffrn_radiation_monochromator graphite
_diffrn_radiation_source 'fine-focus sealed tube'
_diffrn_radiation_type MoK\a
_diffrn_radiation_wavelength 0.71073
_diffrn_reflns_av_R_equivalents 0.0852
_diffrn_reflns_av_sigmaI/netI 0.0670
_diffrn_reflns_limit_h_max 12
_diffrn_reflns_limit_h_min -12
_diffrn_reflns_limit_k_max 13
_diffrn_reflns_limit_k_min -13
_diffrn_reflns_limit_l_max 8
_diffrn_reflns_limit_l_min -8
_diffrn_reflns_number 7087
_diffrn_reflns_theta_full 25.00
_diffrn_reflns_theta_max 25.00
_diffrn_reflns_theta_min 3.34
_exptl_absorpt_coefficient_mu 2.484
_exptl_absorpt_correction_type none
_exptl_crystal_colour green
_exptl_crystal_density_diffrn 1.907
_exptl_crystal_density_method 'not measured'
_exptl_crystal_description block
_exptl_crystal_F_000 512
_exptl_crystal_size_max 0.18
_exptl_crystal_size_mid 0.16
_exptl_crystal_size_min 0.15
_refine_diff_density_max 0.566
_refine_diff_density_min -0.399
_refine_diff_density_rms 0.093
_refine_ls_abs_structure_details 'Flack H D (1983), Acta Cryst. A39, 876-881'
_refine_ls_abs_structure_Flack 0.02(4)
_refine_ls_extinction_method none
_refine_ls_goodness_of_fit_ref 1.025
_refine_ls_hydrogen_treatment constr
_refine_ls_matrix_type full
_refine_ls_number_parameters 118
_refine_ls_number_reflns 1558
_refine_ls_number_restraints 1
_refine_ls_restrained_S_all 1.024
_refine_ls_R_factor_all 0.0649
_refine_ls_R_factor_gt 0.0514
_refine_ls_shift/su_max 0.007
_refine_ls_shift/su_mean 0.002
_refine_ls_structure_factor_coef Fsqd
_refine_ls_weighting_details 'calc w=1/[\s^2^(Fo^2^)+(0.0490P)^2^+0.6747P] where P=(Fo^2^+2Fc^2^)/3'
_refine_ls_weighting_scheme calc
_refine_ls_wR_factor_gt 0.1037
_refine_ls_wR_factor_ref 0.1105
_reflns_number_gt 1330
_reflns_number_total 1558
_reflns_threshold_expression >2sigma(I)
_cod_data_source_file JSSC-2012-196-52.cif
_cod_data_source_block 2
_cod_depositor_comments
;
The following automatic conversions were performed:

data item '_symmetry_cell_setting' value 'Orthorhombic' was changed
to 'orthorhombic' in accordance with the built-in table derived from
the CIF Core dictionary named 'cif_core.dic' version 2.4.5 last
updated on 2014-11-21.

Automatic conversion script
Id: cif_fix_values 8369 2020-08-20 11:38:08Z andrius 
;
_cod_original_sg_symbol_H-M Pna2(1)
_cod_database_code 1562846

loop_
_symmetry_equiv_pos_as_xyz
'x, y, z'
'-x, -y, z+1/2'
'x+1/2, -y+1/2, z'
'-x+1/2, y+1/2, z+1/2'

loop_
_atom_site_label
_atom_site_type_symbol
_atom_site_fract_x
_atom_site_fract_y
_atom_site_fract_z
_atom_site_U_iso_or_equiv
_atom_site_adp_type
_atom_site_occupancy
_atom_site_symmetry_multiplicity
_atom_site_calc_flag
_atom_site_refinement_flags
_atom_site_disorder_assembly
_atom_site_disorder_group
Ni1 Ni 0.78514(6) 0.69005(6) 0.26089(14) 0.0272(3) Uani 1 1 d . . .
O2 O 0.5992(4) 0.7332(4) 0.2840(9) 0.0357(13) Uani 1 1 d . . .
N1 N 0.7835(5) 0.8396(5) 0.1054(9) 0.0270(14) Uani 1 1 d . . .
C1 C 0.5681(5) 0.8246(6) 0.2070(9) 0.0253(18) Uani 1 1 d . . .
C2 C 0.6711(6) 0.8901(6) 0.1019(10) 0.0240(15) Uani 1 1 d . . .
C3 C 0.6520(6) 0.9921(5) 0.0109(11) 0.0285(16) Uani 1 1 d . . .
H3A H 0.5725 1.0259 0.0131 0.034 Uiso 1 1 calc R . .
C4 C 0.8588(7) 0.9963(6) -0.0739(11) 0.0334(18) Uani 1 1 d . . .
H4A H 0.9262 1.0321 -0.1330 0.040 Uiso 1 1 calc R . .
N2 N 0.7446(5) 1.0444(5) -0.0812(9) 0.0266(14) Uani 1 1 d . . .
O1 O 0.4608(4) 0.8683(4) 0.1974(7) 0.0302(12) Uani 1 1 d . . .
C5 C 0.8771(6) 0.8949(6) 0.0200(12) 0.0330(18) Uani 1 1 d . . .
H5A H 0.9575 0.8633 0.0243 0.040 Uiso 1 1 calc R . .
Cl1 Cl 0.8348(2) 0.80965(17) 0.5309(3) 0.0463(5) Uani 1 1 d . . .
O1W O 0.7318(5) 0.5893(5) 0.0190(9) 0.0492(16) Uani 1 1 d . . .
H1WA H 0.7099 0.5187 0.0282 0.059 Uiso 1 1 d R . .
H1WB H 0.6823 0.6236 -0.0558 0.059 Uiso 1 1 d R . .
O2W O 0.6022(5) 0.7139(5) -0.2467(12) 0.0679(17) Uani 1 1 d . . .
H2WB H 0.5256 0.7348 -0.2404 0.082 Uiso 1 1 d R . .
H2WA H 0.6489 0.7421 -0.3314 0.082 Uiso 1 1 d R . .

loop_
_atom_site_aniso_label
_atom_site_aniso_U_11
_atom_site_aniso_U_22
_atom_site_aniso_U_33
_atom_site_aniso_U_23
_atom_site_aniso_U_13
_atom_site_aniso_U_12
Ni1 0.0172(4) 0.0229(4) 0.0414(5) 0.0079(6) 0.0014(5) 0.0008(3)
O2 0.020(2) 0.032(2) 0.056(4) 0.025(3) 0.002(3) 0.0002(19)
N1 0.023(3) 0.019(3) 0.039(4) 0.000(3) 0.005(3) 0.006(2)
C1 0.014(3) 0.027(4) 0.035(5) -0.001(3) -0.002(3) -0.002(3)
C2 0.019(3) 0.025(4) 0.028(4) -0.004(3) 0.001(3) -0.004(3)
C3 0.020(3) 0.023(4) 0.042(4) 0.009(4) -0.002(4) 0.007(3)
C4 0.022(4) 0.025(4) 0.053(5) 0.014(4) 0.002(3) 0.002(3)
N2 0.017(3) 0.022(3) 0.041(4) 0.012(3) 0.001(3) 0.000(3)
O1 0.013(2) 0.025(3) 0.053(3) 0.000(2) 0.006(2) 0.0033(18)
C5 0.015(3) 0.032(4) 0.052(5) 0.002(4) 0.006(4) 0.002(3)
Cl1 0.0431(11) 0.0457(12) 0.0500(14) -0.0056(12) 0.0059(11) -0.0010(10)
O1W 0.048(3) 0.035(3) 0.065(4) 0.014(3) -0.016(3) -0.001(3)
O2W 0.042(3) 0.102(5) 0.059(4) 0.018(5) 0.013(5) -0.003(3)

loop_
_atom_type_symbol
_atom_type_description
_atom_type_scat_dispersion_real
_atom_type_scat_dispersion_imag
_atom_type_scat_source
C C 0.0033 0.0016 'International Tables Vol C Tables 4.2.6.8 and 6.1.1.4'
H H 0.0000 0.0000 'International Tables Vol C Tables 4.2.6.8 and 6.1.1.4'
N N 0.0061 0.0033 'International Tables Vol C Tables 4.2.6.8 and 6.1.1.4'
O O 0.0106 0.0060 'International Tables Vol C Tables 4.2.6.8 and 6.1.1.4'
Cl Cl 0.1484 0.1585 'International Tables Vol C Tables 4.2.6.8 and 6.1.1.4'
Ni Ni 0.3393 1.1124 'International Tables Vol C Tables 4.2.6.8 and 6.1.1.4'

loop_
_geom_angle_atom_site_label_1
_geom_angle_atom_site_label_2
_geom_angle_atom_site_label_3
_geom_angle
_geom_angle_site_symmetry_1
_geom_angle_site_symmetry_3
O1 Ni1 O2 170.0(2) 3_565 .
O1 Ni1 N2 89.7(2) 3_565 4_645
O2 Ni1 N2 90.3(2) . 4_645
O1 Ni1 N1 99.4(2) 3_565 .
O2 Ni1 N1 80.3(2) . .
N2 Ni1 N1 170.6(2) 4_645 .
O1 Ni1 O1W 83.27(19) 3_565 .
O2 Ni1 O1W 86.7(2) . .
N2 Ni1 O1W 87.9(2) 4_645 .
N1 Ni1 O1W 90.7(2) . .
O1 Ni1 Cl1 99.63(14) 3_565 .
O2 Ni1 Cl1 90.36(19) . .
N2 Ni1 Cl1 93.25(18) 4_645 .
N1 Ni1 Cl1 87.66(19) . .
O1W Ni1 Cl1 176.87(15) . .
C1 O2 Ni1 115.5(4) . .
C2 N1 C5 116.9(6) . .
C2 N1 Ni1 112.7(4) . .
C5 N1 Ni1 130.3(5) . .
O2 C1 O1 127.8(6) . .
O2 C1 C2 116.8(5) . .
O1 C1 C2 115.2(6) . .
N1 C2 C3 121.5(6) . .
N1 C2 C1 114.6(6) . .
C3 C2 C1 123.9(6) . .
N2 C3 C2 121.4(6) . .
N2 C3 H3A 119.3 . .
C2 C3 H3A 119.3 . .
N2 C4 C5 120.4(6) . .
N2 C4 H4A 119.8 . .
C5 C4 H4A 119.8 . .
C3 N2 C4 117.6(6) . .
C3 N2 Ni1 122.2(4) . 4_654
C4 N2 Ni1 120.2(5) . 4_654
C1 O1 Ni1 133.7(4) . 3_465
N1 C5 C4 122.2(6) . .
N1 C5 H5A 118.9 . .
C4 C5 H5A 118.9 . .
Ni1 O1W H1WA 121.6 . .
Ni1 O1W H1WB 114.8 . .
H1WA O1W H1WB 109.1 . .
H2WB O2W H2WA 119.3 . .

loop_
_geom_bond_atom_site_label_1
_geom_bond_atom_site_label_2
_geom_bond_distance
_geom_bond_site_symmetry_2
Ni1 O1 2.036(4) 3_565
Ni1 O2 2.045(4) .
Ni1 N2 2.053(6) 4_645
Ni1 N1 2.056(6) .
Ni1 O1W 2.168(6) .
Ni1 Cl1 2.440(2) .
O2 C1 1.236(7) .
N1 C2 1.330(8) .
N1 C5 1.332(9) .
C1 O1 1.250(7) .
C1 C2 1.531(9) .
C2 C3 1.362(9) .
C3 N2 1.331(8) .
C3 H3A 0.9300 .
C4 N2 1.336(8) .
C4 C5 1.365(9) .
C4 H4A 0.9300 .
N2 Ni1 2.053(6) 4_654
O1 Ni1 2.036(4) 3_465
C5 H5A 0.9300 .
O1W H1WA 0.8500 .
O1W H1WB 0.8500 .
O2W H2WB 0.8500 .
O2W H2WA 0.8500 .

loop_
_geom_hbond_atom_site_label_D
_geom_hbond_atom_site_label_H
_geom_hbond_atom_site_label_A
_geom_hbond_distance_DH
_geom_hbond_distance_HA
_geom_hbond_distance_DA
_geom_hbond_angle_DHA
_geom_hbond_site_symmetry_A
O1W H1WA Cl1 0.85 2.46 3.306(6) 173.8 4_644
O1W H1WB O2W 0.85 1.92 2.760(9) 168.1 .
O2W H2WB Cl1 0.85 2.66 3.273(7) 130.0 3_464
O2W H2WA Cl1 0.85 2.34 3.145(6) 157.2 1_554

loop_
_geom_torsion_atom_site_label_1
_geom_torsion_atom_site_label_2
_geom_torsion_atom_site_label_3
_geom_torsion_atom_site_label_4
_geom_torsion
_geom_torsion_site_symmetry_1
_geom_torsion_site_symmetry_2
_geom_torsion_site_symmetry_3
_geom_torsion_site_symmetry_4
O1 Ni1 O2 C1 -91.3(11) 3_565 . . .
N2 Ni1 O2 C1 178.7(6) 4_645 . . .
N1 Ni1 O2 C1 -2.1(5) . . . .
O1W Ni1 O2 C1 -93.4(6) . . . .
Cl1 Ni1 O2 C1 85.5(5) . . . .
O1 Ni1 N1 C2 172.0(5) 3_565 . . .
O2 Ni1 N1 C2 2.2(5) . . . .
N2 Ni1 N1 C2 7.2(19) 4_645 . . .
O1W Ni1 N1 C2 88.7(5) . . . .
Cl1 Ni1 N1 C2 -88.6(5) . . . .
O1 Ni1 N1 C5 -12.3(7) 3_565 . . .
O2 Ni1 N1 C5 177.8(7) . . . .
N2 Ni1 N1 C5 -177.1(14) 4_645 . . .
O1W Ni1 N1 C5 -95.6(7) . . . .
Cl1 Ni1 N1 C5 87.1(7) . . . .
Ni1 O2 C1 O1 178.3(5) . . . .
Ni1 O2 C1 C2 1.6(8) . . . .
C5 N1 C2 C3 1.7(10) . . . .
Ni1 N1 C2 C3 177.9(6) . . . .
C5 N1 C2 C1 -178.3(7) . . . .
Ni1 N1 C2 C1 -2.0(7) . . . .
O2 C1 C2 N1 0.3(9) . . . .
O1 C1 C2 N1 -176.8(6) . . . .
O2 C1 C2 C3 -179.6(7) . . . .
O1 C1 C2 C3 3.2(10) . . . .
N1 C2 C3 N2 1.2(11) . . . .
C1 C2 C3 N2 -178.8(6) . . . .
C2 C3 N2 C4 -3.2(11) . . . .
C2 C3 N2 Ni1 174.3(5) . . . 4_654
C5 C4 N2 C3 2.2(11) . . . .
C5 C4 N2 Ni1 -175.3(6) . . . 4_654
O2 C1 O1 Ni1 -10.4(11) . . . 3_465
C2 C1 O1 Ni1 166.3(4) . . . 3_465
C2 N1 C5 C4 -2.6(11) . . . .
Ni1 N1 C5 C4 -178.1(6) . . . .
N2 C4 C5 N1 0.7(12) . . . .
